data_7127292
loop_
_publ_author_name
'Tao, Mengna'
'Li, Wenbo'
'Zhang, Junliang'

_publ_section_title
;
 Pd/Xiang-Phos-catalyzed enantioselective intermolecular
 carboheterofunctionalization of norbornene and norbornadiene.
;
_journal_issue 86
_journal_name_full 'Chemical communications (Cambridge, England)'
_journal_page_first 13125
_journal_page_last 13128
_journal_paper_doi 10.1039/d0cc04996d
_journal_volume 56
_journal_year 2020
_chemical_absolute_configuration ad
_chemical_formula_moiety 'C20 H21 N O2 S'
_chemical_formula_sum 'C20 H21 N O2 S'
_chemical_formula_weight 339.44
_space_group_crystal_system triclinic
_space_group_IT_number 1
_space_group_name_Hall 'P 1'
_space_group_name_H-M_alt 'P 1'
_atom_sites_solution_hydrogens geom
_atom_sites_solution_primary dual
_audit_creation_date 2019-01-07
_audit_creation_method
;
Olex2 1.2
(compiled 2018.05.29 svn.r3508 for OlexSys, GUI svn.r5506)
;
_audit_update_record
;
2020-02-02 deposited with the CCDC.	2020-09-16 downloaded from the CCDC.
;
_cell_angle_alpha 107.436(5)
_cell_angle_beta 107.421(7)
_cell_angle_gamma 90.517(6)
_cell_formula_units_Z 1
_cell_length_a 6.0451(5)
_cell_length_b 8.3029(4)
_cell_length_c 9.2867(5)
_cell_measurement_reflns_used 4404
_cell_measurement_temperature 293(2)
_cell_measurement_theta_max 73.9950
_cell_measurement_theta_min 5.5960
_cell_volume 421.80(5)
_computing_cell_refinement 'CrysAlisPro 1.171.39.32a (Rigaku OD, 2017)'
_computing_data_collection 'CrysAlisPro 1.171.39.32a (Rigaku OD, 2017)'
_computing_data_reduction 'CrysAlisPro 1.171.39.32a (Rigaku OD, 2017)'
_computing_molecular_graphics 'Olex2 (Dolomanov et al., 2009)'
_computing_publication_material 'Olex2 (Dolomanov et al., 2009)'
_computing_structure_refinement 'ShelXL (Sheldrick, 2015)'
_computing_structure_solution 'ShelXT (Sheldrick, 2015)'
_diffrn_ambient_temperature 293(2)
_diffrn_detector 'CCD plate'
_diffrn_measured_fraction_theta_full 0.984
_diffrn_measured_fraction_theta_max 0.984
_diffrn_measurement_details
;
List of Runs (angles in degrees, time in seconds):

  # Type    Start    End  Width  t~exp~   \w     \q     \k     \f   Frames
#--------------------------------------------------------------------------
  1  \w     -1.00  29.00   1.00    1.00    --    0.00  38.00  60.00   30
  2  \w     23.00  69.00   1.00    1.00    --    0.00  38.00 -60.00   46
  3  \w     56.00  84.00   1.00    1.00    --    0.00  77.00 -60.00   28
  4  \w    -22.00  88.00   1.00    1.00    --    0.00  19.00-150.00  110
  5  \w    -22.00  37.00   1.00    1.00    --    0.00  57.00  90.00   59
  6  \w    -27.00   3.00   1.00    1.00    --    0.00  77.00 -60.00   30
  7  \w      9.00  56.00   1.00    1.00    --    0.00  77.00 -30.00   47
  8  \w    -29.00   2.00   1.00    1.00    --    0.00  77.00 -30.00   31
  9  \w    -18.00   7.00   1.00    1.00    --    0.00  38.00 -60.00   25
 10  \w     49.00  87.00   1.00    1.00    --    0.00  57.00  90.00   38
 11  \w     52.00 123.00   1.00    1.00    --   95.80 -82.00-120.00   71
 12  \w    129.00 178.00   1.00    1.00    --   95.80  45.00  90.00   49
 13  \w     64.00  92.00   1.00    1.00    --   95.80  82.00 -90.00   28
 14  \w     65.00 108.00   1.00    1.00    --   95.80  77.00-150.00   43
 15  \w     77.00 105.00   1.00    1.00    --   95.80  45.00  90.00   28
 16  \w     71.00  97.00   1.00    1.00    --   95.80  61.00 -30.00   26
 17  \w     63.00  91.00   1.00    1.00    --   95.80  82.00  30.00   28
 18  \w    123.00 177.00   1.00    1.00    --   95.80  61.00   0.00   54
 19  \w      9.00  53.00   1.00    1.00    --   95.80 -82.00  90.00   44
 20  \w     63.00 105.00   1.00    1.00    --   95.80  82.00-180.00   42
 21  \w     67.00 126.00   1.00    1.00    --   95.80 -82.00  90.00   59
 22  \w     65.00  92.00   1.00    1.00    --   95.80  77.00 -30.00   27
 23  \w    115.00 184.00   1.00    1.00    --   95.80  77.00 -30.00   69
 24  \w     71.00 140.00   1.00    1.00    --   95.80  61.00 150.00   69
 25  \w     63.00  99.00   1.00    1.00    --   95.80  82.00  60.00   36
 26  \w     66.00  92.00   1.00    1.00    --   95.80  77.00 150.00   26
 27  \w    100.00 184.00   1.00    1.00    --   95.80  82.00 -90.00   84
 28  \w     63.00  89.00   1.00    1.00    --   95.80  82.00   0.00   26
 29  \w     65.00  90.00   1.00    1.00    --   95.80  77.00 -60.00   25
 30  \w     72.00 108.00   1.00    1.00    --   95.80  61.00 120.00   36
 31  \w     71.00  97.00   1.00    1.00    --   95.80  61.00   0.00   26
 32  \w      7.00 100.00   1.00    1.00    --   95.80 -82.00  60.00   93
 33  \w     76.00 146.00   1.00    1.00    --   95.80  45.00-150.00   70
 34  \w     74.00 128.00   1.00    1.00    --   95.80 -82.00-180.00   54
 35  \w     40.00  66.00   1.00    1.00    --   95.80 -82.00-180.00   26
 36  \w    112.00 185.00   1.00    1.00    --   95.80  77.00 120.00   73
 37  \w     64.00  91.00   1.00    1.00    --   95.80  82.00 150.00   27
 38  \w     75.00 107.00   1.00    1.00    --   95.80  45.00 -90.00   32
 39  \w    119.00 180.00   1.00    1.00    --   95.80  45.00 -90.00   61
 40  \w     75.00 118.00   1.00    1.00    --   95.80  45.00 -30.00   43
 41  \w     76.00 111.00   1.00    1.00    --   95.80  45.00   0.00   35
 42  \w     75.00 108.00   1.00    1.00    --   95.80  45.00  60.00   33
 43  \w    136.00 185.00   1.00    1.00    --   95.80  45.00  60.00   49
 44  \w     71.00  97.00   1.00    1.00    --   95.80  61.00 -90.00   26
 45  \w     66.00  92.00   1.00    1.00    --   95.80  77.00  60.00   26
 46  \w     66.00  92.00   1.00    1.00    --   95.80  77.00  90.00   26
 47  \w     66.00  91.00   1.00    1.00    --   95.80  82.00-150.00   25
 48  \w     82.00 107.00   1.00    1.00    --   95.80  30.00 -60.00   25
 49  \w    138.00 163.00   1.00    1.00    --   95.80  30.00 -60.00   25
 50  \w     75.00 104.00   1.00    1.00    --   95.80  45.00  30.00   29
 51  \w    141.00 180.00   1.00    1.00    --   95.80  45.00  30.00   39
 52  \w     65.00  91.00   1.00    1.00    --   95.80  77.00  30.00   26
 53  \w     66.00  92.00   1.00    1.00    --   95.80  77.00 120.00   26
 54  \w    125.00 179.00   1.00    1.00    --   95.80  77.00 150.00   54
 55  \w     65.00  91.00   1.00    1.00    --   95.80  77.00 -90.00   26
 56  \w    136.00 162.00   1.00    1.00    --   95.80  77.00-150.00   26
 57  \w     79.00 116.00   1.00    1.00    --   95.80 -82.00 -30.00   37
 58  \w    156.00 181.00   1.00    1.00    --   95.80  82.00  30.00   25
;
_diffrn_measurement_device 'four-circle diffractometer'
_diffrn_measurement_device_type 'XtaLAB AFC12 (RINC): Kappa dual home/near'
_diffrn_measurement_method '\w scans'
_diffrn_orient_matrix_type 'CrysAlisPro convention (1999,Acta A55,543-557)'
_diffrn_orient_matrix_UB_11 -0.1044239000
_diffrn_orient_matrix_UB_12 0.1334403000
_diffrn_orient_matrix_UB_13 -0.0781817000
_diffrn_orient_matrix_UB_21 -0.0914335000
_diffrn_orient_matrix_UB_22 -0.1399386000
_diffrn_orient_matrix_UB_23 -0.1626203000
_diffrn_orient_matrix_UB_31 -0.2300545000
_diffrn_orient_matrix_UB_32 -0.0297218000
_diffrn_orient_matrix_UB_33 0.0323288000
_diffrn_radiation_monochromator graphite
_diffrn_radiation_probe x-ray
_diffrn_radiation_type CuK\a
_diffrn_radiation_wavelength 1.54184
_diffrn_reflns_av_R_equivalents 0.0688
_diffrn_reflns_av_unetI/netI 0.0600
_diffrn_reflns_Laue_measured_fraction_full 0.984
_diffrn_reflns_Laue_measured_fraction_max 0.984
_diffrn_reflns_limit_h_max 7
_diffrn_reflns_limit_h_min -7
_diffrn_reflns_limit_k_max 9
_diffrn_reflns_limit_k_min -9
_diffrn_reflns_limit_l_max 11
_diffrn_reflns_limit_l_min -11
_diffrn_reflns_number 5537
_diffrn_reflns_point_group_measured_fraction_full 0.861
_diffrn_reflns_point_group_measured_fraction_max 0.861
_diffrn_reflns_theta_full 67.049
_diffrn_reflns_theta_max 67.048
_diffrn_reflns_theta_min 5.263
_diffrn_source 'fine-focus sealed X-ray tube'
_diffrn_source_type 'Enhance (Cu) X-ray Source'
_exptl_absorpt_coefficient_mu 1.793
_exptl_absorpt_correction_T_max 1.00000
_exptl_absorpt_correction_T_min 0.34004
_exptl_absorpt_correction_type multi-scan
_exptl_absorpt_process_details
;
CrysAlisPro 1.171.39.32a (Rigaku Oxford Diffraction, 2017)
Empirical absorption correction using spherical harmonics,
 implemented in SCALE3 ABSPACK scaling algorithm.
;
_exptl_crystal_colour 'clear light colourless'
_exptl_crystal_colour_lustre clear
_exptl_crystal_colour_modifier light
_exptl_crystal_colour_primary colourless
_exptl_crystal_density_diffrn 1.336
_exptl_crystal_description block
_exptl_crystal_F_000 180
_exptl_crystal_size_max 0.28
_exptl_crystal_size_mid 0.26
_exptl_crystal_size_min 0.18
_refine_diff_density_max 0.742
_refine_diff_density_min -0.331
_refine_diff_density_rms 0.081
_refine_ls_abs_structure_details
;
 Classical Flack method preferred over Parsons because s.u. lower.
;
_refine_ls_abs_structure_Flack 0.00(3)
_refine_ls_extinction_method none
_refine_ls_goodness_of_fit_ref 1.073
_refine_ls_hydrogen_treatment constr
_refine_ls_matrix_type full
_refine_ls_number_parameters 218
_refine_ls_number_reflns 2596
_refine_ls_number_restraints 3
_refine_ls_restrained_S_all 1.072
_refine_ls_R_factor_all 0.0674
_refine_ls_R_factor_gt 0.0645
_refine_ls_shift/su_max 0.000
_refine_ls_shift/su_mean 0.000
_refine_ls_structure_factor_coef Fsqd
_refine_ls_weighting_details 'w=1/[\s^2^(Fo^2^)+(0.1441P)^2^] where P=(Fo^2^+2Fc^2^)/3'
_refine_ls_weighting_scheme calc
_refine_ls_wR_factor_gt 0.1717
_refine_ls_wR_factor_ref 0.1754
_reflns_Friedel_coverage 0.749
_reflns_Friedel_fraction_full 0.737
_reflns_Friedel_fraction_max 0.737
_reflns_number_gt 2458
_reflns_number_total 2596
_reflns_threshold_expression 'I > 2\s(I)'
_cod_data_source_file d0cc04996d2.cif
_cod_data_source_block exp_623
_cod_depositor_comments 'Adding full bibliography for 7127292--7127293.cif.'
_cod_database_code 7127292
_shelx_shelxl_version_number 2016/6
_shelx_space_group_comment
;
The symmetry employed for this shelxl refinement is uniquely defined
by the following loop, which should always be used as a source of
symmetry information in preference to the above space-group names.
They are only intended as comments.
;
_reflns_odcompleteness_completeness 98.67
_reflns_odcompleteness_iscentric 1
_reflns_odcompleteness_theta 66.97
_olex2_refinement_description
;
1. Fixed Uiso
 At 1.2 times of:
  All C(H) groups, All C(H,H) groups
 At 1.5 times of:
  All C(H,H,H) groups
2.a Ternary CH refined with riding coordinates:
 C1(H1), C2(H2), C5(H5), C6(H6)
2.b Secondary CH2 refined with riding coordinates:
 C3(H3A,H3B), C4(H4A,H4B), C13(H13A,H13B)
2.c Aromatic/amide H refined with riding coordinates:
 C8(H8), C9(H9), C10(H10), C11(H11), C15(H15), C16(H16), C18(H18), C19(H19)
2.d Idealised Me refined as rotating group:
 C20(H20A,H20B,H20C)
;
_olex2_submission_special_instructions 'No special instructions were received'
_oxdiff_exptl_absorpt_empirical_details
;
Empirical correction (ABSPACK) includes:
- Absorption correction using spherical harmonics
- Frame scaling
;
_oxdiff_exptl_absorpt_empirical_full_max 7.101
_oxdiff_exptl_absorpt_empirical_full_min 0.187

loop_
_space_group_symop_operation_xyz
'x, y, z'

loop_
_atom_site_label
_atom_site_type_symbol
_atom_site_fract_x
_atom_site_fract_y
_atom_site_fract_z
_atom_site_U_iso_or_equiv
_atom_site_adp_type
_atom_site_occupancy
_atom_site_site_symmetry_order
_atom_site_calc_flag
_atom_site_refinement_flags_posn
_atom_site_refinement_flags_adp
_atom_site_refinement_flags_occupancy
_atom_site_disorder_assembly
_atom_site_disorder_group
S1 S 0.66998(13) 0.59659(10) 0.34642(10) 0.0199(4) Uani 1 1 d . . . . .
O1 O 0.9088(7) 0.5675(5) 0.3760(4) 0.0255(9) Uani 1 1 d . . . . .
O2 O 0.5731(8) 0.6984(5) 0.2485(5) 0.0266(9) Uani 1 1 d . . . . .
N1 N 0.6342(8) 0.6918(5) 0.5185(5) 0.0211(10) Uani 1 1 d . . . . .
C1 C 0.3703(10) 0.7867(7) 0.6724(6) 0.0223(11) Uani 1 1 d . . . . .
H1 H 0.206566 0.742876 0.643740 0.027 Uiso 1 1 calc R . . . .
C2 C 0.4237(11) 0.9738(7) 0.7835(7) 0.0250(13) Uani 1 1 d . . . . .
H2 H 0.445962 0.987836 0.895741 0.030 Uiso 1 1 calc R . . . .
C3 C 0.2366(13) 1.0760(9) 0.7097(8) 0.0352(16) Uani 1 1 d . . . . .
H3A H 0.244273 1.188469 0.783508 0.042 Uiso 1 1 calc R . . . .
H3B H 0.081408 1.017991 0.678407 0.042 Uiso 1 1 calc R . . . .
C4 C 0.3008(12) 1.0855(8) 0.5625(8) 0.0329(15) Uani 1 1 d . . . . .
H4A H 0.175129 1.030838 0.464730 0.039 Uiso 1 1 calc R . . . .
H4B H 0.336014 1.202290 0.569429 0.039 Uiso 1 1 calc R . . . .
C5 C 0.5195(11) 0.9886(7) 0.5709(7) 0.0248(12) Uani 1 1 d . . . . .
H5 H 0.618693 1.014292 0.512483 0.030 Uiso 1 1 calc R . . . .
C6 C 0.4361(9) 0.7987(7) 0.5264(6) 0.0204(12) Uani 1 1 d . . . . .
H6 H 0.303565 0.760044 0.428060 0.024 Uiso 1 1 calc R . . . .
C7 C 0.6840(10) 0.6184(6) 0.6453(6) 0.0205(11) Uani 1 1 d . . . . .
C8 C 0.8603(11) 0.5194(7) 0.6847(6) 0.0238(12) Uani 1 1 d . . . . .
H8 H 0.960444 0.487177 0.624613 0.029 Uiso 1 1 calc R . . . .
C9 C 0.8815(11) 0.4697(7) 0.8196(7) 0.0253(12) Uani 1 1 d . . . . .
H9 H 0.997326 0.402024 0.848863 0.030 Uiso 1 1 calc R . . . .
C10 C 0.7352(12) 0.5187(7) 0.9093(7) 0.0262(13) Uani 1 1 d . . . . .
H10 H 0.753361 0.484207 0.998244 0.031 Uiso 1 1 calc R . . . .
C11 C 0.5594(11) 0.6200(7) 0.8679(7) 0.0240(12) Uani 1 1 d . . . . .
H11 H 0.460054 0.653133 0.928409 0.029 Uiso 1 1 calc R . . . .
C12 C 0.5354(10) 0.6703(6) 0.7347(6) 0.0203(12) Uani 1 1 d . . . . .
C13 C 0.6356(11) 1.0354(7) 0.7513(7) 0.0261(12) Uani 1 1 d . . . . .
H13A H 0.767943 0.972933 0.779587 0.031 Uiso 1 1 calc R . . . .
H13B H 0.680727 1.156371 0.802415 0.031 Uiso 1 1 calc R . . . .
C14 C 0.5036(11) 0.3964(7) 0.2676(6) 0.0214(12) Uani 1 1 d . . . . .
C15 C 0.6137(10) 0.2518(7) 0.2807(6) 0.0236(12) Uani 1 1 d . . . . .
H15 H 0.774063 0.259605 0.328288 0.028 Uiso 1 1 calc R . . . .
C16 C 0.4774(11) 0.0956(7) 0.2208(6) 0.0244(12) Uani 1 1 d . . . . .
H16 H 0.548834 -0.001720 0.227941 0.029 Uiso 1 1 calc R . . . .
C17 C 0.2374(11) 0.0821(7) 0.1507(6) 0.0237(13) Uani 1 1 d . . . . .
C18 C 0.1327(11) 0.2289(8) 0.1401(7) 0.0278(13) Uani 1 1 d . . . . .
H18 H -0.028047 0.221833 0.094275 0.033 Uiso 1 1 calc R . . . .
C19 C 0.2652(10) 0.3850(7) 0.1970(6) 0.0229(12) Uani 1 1 d . . . . .
H19 H 0.194019 0.481879 0.187679 0.027 Uiso 1 1 calc R . . . .
C20 C 0.0931(13) -0.0880(8) 0.0887(8) 0.0335(15) Uani 1 1 d . . . . .
H20A H 0.054532 -0.130733 -0.025002 0.050 Uiso 1 1 calc GR . . . .
H20B H -0.047593 -0.075363 0.116873 0.050 Uiso 1 1 calc GR . . . .
H20C H 0.180669 -0.166237 0.134731 0.050 Uiso 1 1 calc GR . . . .

loop_
_atom_site_aniso_label
_atom_site_aniso_U_11
_atom_site_aniso_U_22
_atom_site_aniso_U_33
_atom_site_aniso_U_23
_atom_site_aniso_U_13
_atom_site_aniso_U_12
S1 0.0203(7) 0.0179(6) 0.0182(6) -0.0002(4) 0.0076(4) -0.0023(4)
O1 0.023(2) 0.023(2) 0.025(2) -0.0027(16) 0.0098(16) -0.0051(16)
O2 0.033(2) 0.0203(19) 0.023(2) -0.0008(15) 0.0109(17) 0.0018(16)
N1 0.022(3) 0.017(2) 0.021(2) 0.0026(17) 0.0031(18) 0.0010(18)
C1 0.017(3) 0.024(3) 0.020(3) 0.000(2) 0.006(2) -0.005(2)
C2 0.030(3) 0.023(3) 0.022(3) 0.000(2) 0.014(2) 0.006(2)
C3 0.040(4) 0.038(3) 0.036(3) 0.014(3) 0.022(3) 0.019(3)
C4 0.035(4) 0.033(3) 0.036(3) 0.013(3) 0.016(3) 0.018(3)
C5 0.026(3) 0.023(3) 0.028(3) 0.006(2) 0.015(2) 0.003(2)
C6 0.014(3) 0.022(3) 0.020(3) -0.001(2) 0.005(2) -0.001(2)
C7 0.026(3) 0.017(2) 0.014(2) -0.001(2) 0.006(2) -0.005(2)
C8 0.026(3) 0.022(3) 0.020(3) -0.001(2) 0.009(2) 0.001(2)
C9 0.028(3) 0.020(3) 0.024(3) 0.004(2) 0.005(2) 0.003(2)
C10 0.032(4) 0.020(3) 0.022(3) 0.002(2) 0.007(2) -0.004(2)
C11 0.025(3) 0.023(3) 0.021(3) 0.001(2) 0.010(2) -0.005(2)
C12 0.018(3) 0.016(2) 0.020(2) -0.0056(19) 0.007(2) -0.006(2)
C13 0.028(3) 0.020(3) 0.027(3) 0.001(2) 0.009(2) -0.003(2)
C14 0.024(3) 0.019(3) 0.018(2) -0.0009(19) 0.009(2) -0.002(2)
C15 0.020(3) 0.029(3) 0.020(3) 0.005(2) 0.007(2) 0.003(2)
C16 0.030(3) 0.018(3) 0.022(3) 0.001(2) 0.008(2) 0.004(2)
C17 0.029(3) 0.020(3) 0.017(3) 0.000(2) 0.006(2) -0.005(2)
C18 0.020(3) 0.030(3) 0.024(3) -0.001(2) 0.004(2) -0.004(2)
C19 0.021(3) 0.021(3) 0.019(2) -0.001(2) 0.002(2) 0.000(2)
C20 0.034(4) 0.026(3) 0.033(3) 0.003(2) 0.008(3) -0.010(3)

loop_
_atom_type_symbol
_atom_type_description
_atom_type_scat_dispersion_real
_atom_type_scat_dispersion_imag
_atom_type_scat_source
C C 0.0181 0.0091 'International Tables Vol C Tables 4.2.6.8 and 6.1.1.4'
H H 0.0000 0.0000 'International Tables Vol C Tables 4.2.6.8 and 6.1.1.4'
N N 0.0311 0.0180 'International Tables Vol C Tables 4.2.6.8 and 6.1.1.4'
O O 0.0492 0.0322 'International Tables Vol C Tables 4.2.6.8 and 6.1.1.4'
S S 0.3331 0.5567 'International Tables Vol C Tables 4.2.6.8 and 6.1.1.4'

loop_
_geom_angle_atom_site_label_1
_geom_angle_atom_site_label_2
_geom_angle_atom_site_label_3
_geom_angle
_geom_angle_site_symmetry_1
_geom_angle_site_symmetry_3
_geom_angle_publ_flag
O1 S1 O2 119.7(3) . . ?
O1 S1 N1 107.4(2) . . ?
O1 S1 C14 107.4(2) . . ?
O2 S1 N1 105.4(2) . . ?
O2 S1 C14 109.1(3) . . ?
N1 S1 C14 107.3(2) . . ?
C6 N1 S1 119.8(4) . . ?
C7 N1 S1 122.8(4) . . ?
C7 N1 C6 109.1(4) . . ?
C2 C1 H1 112.3 . . ?
C6 C1 H1 112.3 . . ?
C6 C1 C2 102.3(4) . . ?
C12 C1 H1 112.3 . . ?
C12 C1 C2 113.4(4) . . ?
C12 C1 C6 103.7(5) . . ?
C1 C2 H2 114.6 . . ?
C3 C2 C1 107.8(5) . . ?
C3 C2 H2 114.6 . . ?
C13 C2 C1 102.1(4) . . ?
C13 C2 H2 114.6 . . ?
C13 C2 C3 101.7(5) . . ?
C2 C3 H3A 111.1 . . ?
C2 C3 H3B 111.1 . . ?
C2 C3 C4 103.1(5) . . ?
H3A C3 H3B 109.1 . . ?
C4 C3 H3A 111.1 . . ?
C4 C3 H3B 111.1 . . ?
C3 C4 H4A 111.1 . . ?
C3 C4 H4B 111.1 . . ?
H4A C4 H4B 109.1 . . ?
C5 C4 C3 103.1(5) . . ?
C5 C4 H4A 111.1 . . ?
C5 C4 H4B 111.1 . . ?
C4 C5 H5 115.2 . . ?
C6 C5 C4 107.0(5) . . ?
C6 C5 H5 115.2 . . ?
C13 C5 C4 101.2(5) . . ?
C13 C5 H5 115.2 . . ?
C13 C5 C6 101.4(4) . . ?
N1 C6 C1 105.6(4) . . ?
N1 C6 C5 111.0(4) . . ?
N1 C6 H6 112.0 . . ?
C1 C6 H6 112.0 . . ?
C5 C6 C1 103.9(4) . . ?
C5 C6 H6 112.0 . . ?
C8 C7 N1 127.5(5) . . ?
C8 C7 C12 122.4(5) . . ?
C12 C7 N1 109.9(5) . . ?
C7 C8 H8 121.5 . . ?
C7 C8 C9 117.0(6) . . ?
C9 C8 H8 121.5 . . ?
C8 C9 H9 119.2 . . ?
C10 C9 C8 121.5(6) . . ?
C10 C9 H9 119.2 . . ?
C9 C10 H10 119.8 . . ?
C9 C10 C11 120.5(6) . . ?
C11 C10 H10 119.8 . . ?
C10 C11 H11 120.6 . . ?
C12 C11 C10 118.9(6) . . ?
C12 C11 H11 120.6 . . ?
C7 C12 C1 111.6(5) . . ?
C7 C12 C11 119.7(5) . . ?
C11 C12 C1 128.6(5) . . ?
C2 C13 C5 95.3(5) . . ?
C2 C13 H13A 112.7 . . ?
C2 C13 H13B 112.7 . . ?
C5 C13 H13A 112.7 . . ?
C5 C13 H13B 112.7 . . ?
H13A C13 H13B 110.2 . . ?
C15 C14 S1 119.6(5) . . ?
C19 C14 S1 119.6(4) . . ?
C19 C14 C15 120.8(5) . . ?
C14 C15 H15 120.8 . . ?
C16 C15 C14 118.5(5) . . ?
C16 C15 H15 120.8 . . ?
C15 C16 H16 119.3 . . ?
C17 C16 C15 121.5(5) . . ?
C17 C16 H16 119.3 . . ?
C16 C17 C18 118.7(5) . . ?
C16 C17 C20 120.5(5) . . ?
C18 C17 C20 120.8(6) . . ?
C17 C18 H18 119.6 . . ?
C19 C18 C17 120.8(6) . . ?
C19 C18 H18 119.6 . . ?
C14 C19 C18 119.8(5) . . ?
C14 C19 H19 120.1 . . ?
C18 C19 H19 120.1 . . ?
C17 C20 H20A 109.5 . . ?
C17 C20 H20B 109.5 . . ?
C17 C20 H20C 109.5 . . ?
H20A C20 H20B 109.5 . . ?
H20A C20 H20C 109.5 . . ?
H20B C20 H20C 109.5 . . ?

loop_
_geom_bond_atom_site_label_1
_geom_bond_atom_site_label_2
_geom_bond_distance
_geom_bond_site_symmetry_2
_geom_bond_publ_flag
S1 O1 1.424(4) . ?
S1 O2 1.426(4) . ?
S1 N1 1.637(5) . ?
S1 C14 1.764(6) . ?
N1 C6 1.503(7) . ?
N1 C7 1.439(6) . ?
C1 H1 0.9800 . ?
C1 C2 1.554(7) . ?
C1 C6 1.553(8) . ?
C1 C12 1.507(8) . ?
C2 H2 0.9800 . ?
C2 C3 1.540(8) . ?
C2 C13 1.517(9) . ?
C3 H3A 0.9700 . ?
C3 H3B 0.9700 . ?
C3 C4 1.552(9) . ?
C4 H4A 0.9700 . ?
C4 H4B 0.9700 . ?
C4 C5 1.548(8) . ?
C5 H5 0.9800 . ?
C5 C6 1.543(7) . ?
C5 C13 1.534(8) . ?
C6 H6 0.9800 . ?
C7 C8 1.381(8) . ?
C7 C12 1.387(8) . ?
C8 H8 0.9300 . ?
C8 C9 1.404(9) . ?
C9 H9 0.9300 . ?
C9 C10 1.374(9) . ?
C10 H10 0.9300 . ?
C10 C11 1.396(9) . ?
C11 H11 0.9300 . ?
C11 C12 1.388(8) . ?
C13 H13A 0.9700 . ?
C13 H13B 0.9700 . ?
C14 C15 1.397(8) . ?
C14 C19 1.382(8) . ?
C15 H15 0.9300 . ?
C15 C16 1.394(8) . ?
C16 H16 0.9300 . ?
C16 C17 1.389(9) . ?
C17 C18 1.394(9) . ?
C17 C20 1.509(8) . ?
C18 H18 0.9300 . ?
C18 C19 1.386(8) . ?
C19 H19 0.9300 . ?
C20 H20A 0.9600 . ?
C20 H20B 0.9600 . ?
C20 H20C 0.9600 . ?
